data_4085324
loop_
_publ_author_name
'Buil, Mar\?\'ia L.'
'Cardo, Juan J. F.'
'Esteruelas, Miguel A.'
'Fern\'andez, Israel'
'O\~nate, Enrique'

_publ_section_title
;
 Hydroboration and Hydrogenation of an Osmium--Carbon Triple Bond: Osmium
 Chemistry of a Bis-\s-Borane
;
_journal_issue 3
_journal_name_full Organometallics
_journal_page_first 547
_journal_paper_doi 10.1021/om501274x
_journal_volume 34
_journal_year 2015
_chemical_formula_sum 'C43 H68 B N2 Os P'
_chemical_formula_weight 844.97
_chemical_name_systematic
; 
 ? 
;
_space_group_IT_number 14
_symmetry_cell_setting monoclinic
_symmetry_space_group_name_Hall '-P 2yn'
_symmetry_space_group_name_H-M 'P 1 21/n 1'
_atom_sites_solution_hydrogens geom
_atom_sites_solution_primary direct
_atom_sites_solution_secondary difmap
_audit_creation_method SHELXL-97
_cell_angle_alpha 90.00
_cell_angle_beta 109.0770(10)
_cell_angle_gamma 90.00
_cell_formula_units_Z 4
_cell_length_a 12.0337(6)
_cell_length_b 20.8623(10)
_cell_length_c 17.9007(9)
_cell_measurement_reflns_used 9986
_cell_measurement_temperature 100(2)
_cell_measurement_theta_max 28
_cell_measurement_theta_min 2
_cell_volume 4247.2(4)
_computing_cell_refinement 'SAINT+ v. 7.56a (Bruker AXS, 2008)'
_computing_data_collection 'apex2 v. 7.0 (Bruker AXS, 2009)'
_computing_data_reduction 'SAINT+ v. 7.56a (Bruker AXS, 2008)'
_computing_molecular_graphics 'XP, SHELXTL v. 6.14 (Bruker, 2000)'
_computing_publication_material 'XCIF, SHELXTL v. 6.14 (Bruker, 2000)'
_computing_structure_refinement 'SHELXL-97 (Sheldrick, 1997)'
_computing_structure_solution 'SHELXS-97 (Sheldrick, 1990)'
_diffrn_ambient_temperature 100(2)
_diffrn_detector_area_resol_mean 8.26
_diffrn_measured_fraction_theta_full 0.996
_diffrn_measured_fraction_theta_max 0.937
_diffrn_measurement_device_type 'Bruker APEX DUO system'
_diffrn_measurement_method '\w rotations with narrow frames'
_diffrn_radiation_monochromator graphite
_diffrn_radiation_source 'normal-focus sealed tube'
_diffrn_radiation_type MoK\a
_diffrn_radiation_wavelength 0.71073
_diffrn_reflns_av_R_equivalents 0.0479
_diffrn_reflns_av_sigmaI/netI 0.0395
_diffrn_reflns_limit_h_max 15
_diffrn_reflns_limit_h_min -15
_diffrn_reflns_limit_k_max 27
_diffrn_reflns_limit_k_min -27
_diffrn_reflns_limit_l_max 22
_diffrn_reflns_limit_l_min -23
_diffrn_reflns_number 51158
_diffrn_reflns_theta_full 27.50
_diffrn_reflns_theta_max 28.67
_diffrn_reflns_theta_min 1.55
_diffrn_standards_decay_% 0
_exptl_absorpt_coefficient_mu 3.070
_exptl_absorpt_correction_T_max 0.862
_exptl_absorpt_correction_T_min 0.639
_exptl_absorpt_correction_type multi-scan
_exptl_absorpt_process_details
;
Absorption correction performed with SADABS program. This is based on the
method of Blessing: Blessing, R. H., Acta Crystallogr., Sect. A 1995, 51, 33.

SADABS: Area-Detector Absorption Correction. Bruker-AXS 
within SAINT+ package, v. 6.1 (2000).
;
_exptl_crystal_colour colourless
_exptl_crystal_density_diffrn 1.321
_exptl_crystal_density_method 'not measured'
_exptl_crystal_description 'irregular block'
_exptl_crystal_F_000 1744
_exptl_crystal_size_max 0.25
_exptl_crystal_size_mid 0.05
_exptl_crystal_size_min 0.03
_refine_diff_density_max 0.890
_refine_diff_density_min -1.005
_refine_diff_density_rms 0.104
_refine_ls_extinction_method none
_refine_ls_goodness_of_fit_ref 1.070
_refine_ls_hydrogen_treatment mixed
_refine_ls_matrix_type full
_refine_ls_number_parameters 463
_refine_ls_number_reflns 10251
_refine_ls_number_restraints 0
_refine_ls_restrained_S_all 1.070
_refine_ls_R_factor_all 0.0437
_refine_ls_R_factor_gt 0.0314
_refine_ls_shift/su_max 0.003
_refine_ls_shift/su_mean 0.000
_refine_ls_structure_factor_coef Fsqd
_refine_ls_weighting_details 'calc w=1/[\s^2^(Fo^2^)+(0.0133P)^2^+4.4452P] where P=(Fo^2^+2Fc^2^)/3'
_refine_ls_weighting_scheme calc
_refine_ls_wR_factor_gt 0.0507
_refine_ls_wR_factor_ref 0.0545
_reflns_number_gt 8567
_reflns_number_total 10251
_reflns_threshold_expression >2sigma(I)
_cod_data_source_file om501274x_si_001.cif
_cod_data_source_block 3-enrique144
_cod_depositor_comments 'Adding full bibliography for 4085323--4085325.cif.'
_cod_original_sg_symbol_H-M P21/n
_cod_database_code 4085324

loop_
_symmetry_equiv_pos_as_xyz
'x, y, z'
'-x+1/2, y+1/2, -z+1/2'
'-x, -y, -z'
'x-1/2, -y-1/2, z-1/2'

loop_
_atom_site_label
_atom_site_type_symbol
_atom_site_fract_x
_atom_site_fract_y
_atom_site_fract_z
_atom_site_U_iso_or_equiv
_atom_site_adp_type
_atom_site_occupancy
_atom_site_symmetry_multiplicity
_atom_site_calc_flag
_atom_site_refinement_flags
Os Os 0.516168(10) 0.337312(5) 0.738797(7) 0.01474(3) Uani 1 1 d .
H03 H 0.436(3) 0.3881(16) 0.691(2) 0.040(10) Uiso 1 1 d .
H04 H 0.528(3) 0.3707(17) 0.813(2) 0.046(11) Uiso 1 1 d .
P P 0.33878(6) 0.30926(4) 0.75328(4) 0.01645(16) Uani 1 1 d .
N1 N 0.6504(2) 0.46426(12) 0.74033(15) 0.0184(5) Uani 1 1 d .
N2 N 0.7597(2) 0.38460(12) 0.73356(14) 0.0157(5) Uani 1 1 d .
B B 0.5527(3) 0.25239(18) 0.7139(2) 0.0232(8) Uani 1 1 d .
H01 H 0.600(3) 0.2791(19) 0.784(2) 0.063(13) Uiso 1 1 d .
H02 H 0.511(3) 0.3040(19) 0.659(2) 0.061(13) Uiso 1 1 d .
C1 C 0.5780(3) 0.18109(15) 0.6963(2) 0.0319(8) Uani 1 1 d .
H1A H 0.5280 0.1699 0.6420 0.038 Uiso 1 1 calc R
H1B H 0.6611 0.1774 0.6988 0.038 Uiso 1 1 calc R
C2 C 0.5551(3) 0.13386(16) 0.7534(2) 0.0314(8) Uani 1 1 d .
C3 C 0.6237(4) 0.13301(19) 0.8319(2) 0.0453(10) Uani 1 1 d .
H3 H 0.6888 0.1614 0.8498 0.054 Uiso 1 1 calc R
C4 C 0.5998(6) 0.0916(3) 0.8853(3) 0.0766(18) Uani 1 1 d .
H4 H 0.6485 0.0916 0.9391 0.092 Uiso 1 1 calc R
C5 C 0.5057(7) 0.0506(3) 0.8605(5) 0.092(2) Uani 1 1 d .
H5 H 0.4885 0.0226 0.8971 0.111 Uiso 1 1 calc R
C6 C 0.4375(5) 0.0503(2) 0.7832(4) 0.0733(18) Uani 1 1 d .
H6 H 0.3725 0.0218 0.7659 0.088 Uiso 1 1 calc R
C7 C 0.4613(3) 0.09083(18) 0.7296(3) 0.0460(11) Uani 1 1 d .
H7 H 0.4131 0.0895 0.6757 0.055 Uiso 1 1 calc R
C8 C 0.6501(2) 0.39854(14) 0.73808(16) 0.0153(6) Uani 1 1 d .
C9 C 0.7554(3) 0.48969(15) 0.73646(18) 0.0215(6) Uani 1 1 d .
H9 H 0.7749 0.5338 0.7369 0.026 Uiso 1 1 calc R
C10 C 0.8231(3) 0.44026(15) 0.73204(17) 0.0204(7) Uani 1 1 d .
H10 H 0.9001 0.4425 0.7285 0.025 Uiso 1 1 calc R
C11 C 0.5636(3) 0.50190(15) 0.7602(2) 0.0285(8) Uani 1 1 d .
C12 C 0.5838(3) 0.51517(17) 0.8395(2) 0.0390(10) Uani 1 1 d .
C13 C 0.6943(4) 0.4944(2) 0.9041(2) 0.0473(11) Uani 1 1 d .
H13 H 0.7388 0.4654 0.8795 0.057 Uiso 1 1 calc R
C14 C 0.6702(4) 0.4567(2) 0.9708(2) 0.0656(15) Uani 1 1 d .
H14A H 0.6249 0.4835 0.9954 0.098 Uiso 1 1 calc R
H14B H 0.7450 0.4447 1.0105 0.098 Uiso 1 1 calc R
H14C H 0.6253 0.4180 0.9490 0.098 Uiso 1 1 calc R
C15 C 0.7736(5) 0.5531(2) 0.9380(3) 0.0761(18) Uani 1 1 d .
H15A H 0.7954 0.5739 0.8957 0.114 Uiso 1 1 calc R
H15B H 0.8448 0.5389 0.9797 0.114 Uiso 1 1 calc R
H15C H 0.7307 0.5836 0.9600 0.114 Uiso 1 1 calc R
C16 C 0.4967(5) 0.5498(2) 0.8577(4) 0.0684(17) Uani 1 1 d .
H16 H 0.5070 0.5600 0.9113 0.082 Uiso 1 1 calc R
C17 C 0.3965(5) 0.5692(2) 0.7997(5) 0.094(3) Uani 1 1 d .
H17 H 0.3377 0.5920 0.8135 0.113 Uiso 1 1 calc R
C18 C 0.3807(4) 0.55611(19) 0.7225(4) 0.0752(19) Uani 1 1 d .
H18 H 0.3106 0.5701 0.6833 0.090 Uiso 1 1 calc R
C19 C 0.4644(3) 0.52275(16) 0.6989(3) 0.0438(11) Uani 1 1 d .
C20 C 0.4517(3) 0.51175(19) 0.6134(3) 0.0533(13) Uani 1 1 d .
H20 H 0.5004 0.4736 0.6104 0.064 Uiso 1 1 calc R
C21 C 0.3248(4) 0.4989(2) 0.5605(4) 0.094(2) Uani 1 1 d .
H21A H 0.2944 0.4611 0.5800 0.141 Uiso 1 1 calc R
H21B H 0.3232 0.4913 0.5062 0.141 Uiso 1 1 calc R
H21C H 0.2757 0.5362 0.5617 0.141 Uiso 1 1 calc R
C22 C 0.5003(4) 0.5702(2) 0.5817(3) 0.0724(16) Uani 1 1 d .
H22A H 0.4594 0.6090 0.5894 0.109 Uiso 1 1 calc R
H22B H 0.4877 0.5644 0.5252 0.109 Uiso 1 1 calc R
H22C H 0.5846 0.5745 0.6102 0.109 Uiso 1 1 calc R
C23 C 0.8104(2) 0.32145(14) 0.73929(17) 0.0168(6) Uani 1 1 d .
C24 C 0.8580(3) 0.29397(15) 0.81434(18) 0.0218(7) Uani 1 1 d .
C25 C 0.8538(3) 0.32819(16) 0.88841(18) 0.0242(7) Uani 1 1 d .
H25 H 0.7853 0.3582 0.8720 0.029 Uiso 1 1 calc R
C26 C 0.8358(3) 0.2838(2) 0.9510(2) 0.0399(10) Uani 1 1 d .
H26A H 0.7639 0.2588 0.9280 0.060 Uiso 1 1 calc R
H26B H 0.8289 0.3094 0.9952 0.060 Uiso 1 1 calc R
H26C H 0.9032 0.2548 0.9702 0.060 Uiso 1 1 calc R
C27 C 0.9647(3) 0.36899(18) 0.9243(2) 0.0340(8) Uani 1 1 d .
H27A H 1.0341 0.3411 0.9399 0.051 Uiso 1 1 calc R
H27B H 0.9592 0.3918 0.9708 0.051 Uiso 1 1 calc R
H27C H 0.9716 0.4001 0.8851 0.051 Uiso 1 1 calc R
C28 C 0.9105(3) 0.23404(16) 0.8190(2) 0.0276(7) Uani 1 1 d .
H28 H 0.9418 0.2137 0.8690 0.033 Uiso 1 1 calc R
C29 C 0.9181(3) 0.20338(16) 0.7522(2) 0.0294(8) Uani 1 1 d .
H29 H 0.9559 0.1629 0.7567 0.035 Uiso 1 1 calc R
C30 C 0.8707(3) 0.23179(16) 0.6793(2) 0.0268(7) Uani 1 1 d .
H30 H 0.8761 0.2105 0.6337 0.032 Uiso 1 1 calc R
C31 C 0.8149(2) 0.29124(15) 0.67107(18) 0.0209(7) Uani 1 1 d .
C32 C 0.7603(3) 0.32097(16) 0.58983(18) 0.0250(7) Uani 1 1 d .
H32 H 0.7090 0.3572 0.5951 0.030 Uiso 1 1 calc R
C33 C 0.6833(3) 0.27313(19) 0.5310(2) 0.0353(9) Uani 1 1 d .
H33A H 0.7326 0.2389 0.5212 0.053 Uiso 1 1 calc R
H33B H 0.6423 0.2951 0.4812 0.053 Uiso 1 1 calc R
H33C H 0.6254 0.2547 0.5527 0.053 Uiso 1 1 calc R
C34 C 0.8554(3) 0.34869(17) 0.55940(19) 0.0312(8) Uani 1 1 d .
H34A H 0.8986 0.3823 0.5955 0.047 Uiso 1 1 calc R
H34B H 0.8185 0.3669 0.5066 0.047 Uiso 1 1 calc R
H34C H 0.9099 0.3146 0.5567 0.047 Uiso 1 1 calc R
C35 C 0.3475(3) 0.24189(15) 0.82270(18) 0.0219(7) Uani 1 1 d .
H35 H 0.3716 0.2040 0.7974 0.026 Uiso 1 1 calc R
C36 C 0.2334(3) 0.22152(17) 0.8355(2) 0.0296(8) Uani 1 1 d .
H36A H 0.2461 0.1812 0.8653 0.044 Uiso 1 1 calc R
H36B H 0.1722 0.2154 0.7842 0.044 Uiso 1 1 calc R
H36C H 0.2087 0.2548 0.8654 0.044 Uiso 1 1 calc R
C37 C 0.4460(3) 0.24983(17) 0.90259(19) 0.0305(8) Uani 1 1 d .
H37A H 0.4208 0.2803 0.9355 0.046 Uiso 1 1 calc R
H37B H 0.5171 0.2660 0.8936 0.046 Uiso 1 1 calc R
H37C H 0.4627 0.2083 0.9295 0.046 Uiso 1 1 calc R
C38 C 0.2212(3) 0.28127(16) 0.66295(18) 0.0236(7) Uani 1 1 d .
H38 H 0.1469 0.2767 0.6760 0.028 Uiso 1 1 calc R
C39 C 0.2497(3) 0.21655(17) 0.6345(2) 0.0312(8) Uani 1 1 d .
H39A H 0.1863 0.2041 0.5864 0.047 Uiso 1 1 calc R
H39B H 0.2574 0.1843 0.6757 0.047 Uiso 1 1 calc R
H39C H 0.3237 0.2196 0.6230 0.047 Uiso 1 1 calc R
C40 C 0.1999(3) 0.33087(19) 0.59637(19) 0.0348(9) Uani 1 1 d .
H40A H 0.2712 0.3354 0.5818 0.052 Uiso 1 1 calc R
H40B H 0.1800 0.3723 0.6146 0.052 Uiso 1 1 calc R
H40C H 0.1348 0.3166 0.5503 0.052 Uiso 1 1 calc R
C41 C 0.2656(3) 0.37855(15) 0.78448(19) 0.0237(7) Uani 1 1 d .
H41 H 0.2784 0.4162 0.7537 0.028 Uiso 1 1 calc R
C42 C 0.1310(3) 0.37378(18) 0.7657(2) 0.0358(9) Uani 1 1 d .
H42A H 0.1125 0.3360 0.7919 0.054 Uiso 1 1 calc R
H42B H 0.0927 0.3700 0.7084 0.054 Uiso 1 1 calc R
H42C H 0.1024 0.4124 0.7848 0.054 Uiso 1 1 calc R
C43 C 0.3218(3) 0.39659(18) 0.8710(2) 0.0348(9) Uani 1 1 d .
H43A H 0.2941 0.4391 0.8803 0.052 Uiso 1 1 calc R
H43B H 0.4075 0.3974 0.8843 0.052 Uiso 1 1 calc R
H43C H 0.3001 0.3649 0.9043 0.052 Uiso 1 1 calc R

loop_
_atom_site_aniso_label
_atom_site_aniso_U_11
_atom_site_aniso_U_22
_atom_site_aniso_U_33
_atom_site_aniso_U_23
_atom_site_aniso_U_13
_atom_site_aniso_U_12
Os 0.01064(5) 0.01589(6) 0.01866(6) -0.00306(5) 0.00612(4) -0.00181(5)
P 0.0126(4) 0.0196(4) 0.0179(4) -0.0028(3) 0.0061(3) -0.0017(3)
N1 0.0135(12) 0.0172(13) 0.0253(14) -0.0035(11) 0.0074(11) -0.0018(10)
N2 0.0128(12) 0.0204(13) 0.0152(12) -0.0008(10) 0.0062(10) -0.0012(10)
B 0.0180(17) 0.0248(19) 0.030(2) -0.0048(16) 0.0132(15) -0.0042(15)
C1 0.0290(19) 0.0256(18) 0.045(2) -0.0105(16) 0.0166(16) -0.0019(14)
C2 0.0252(18) 0.0197(17) 0.053(2) -0.0031(16) 0.0186(17) 0.0080(14)
C3 0.053(3) 0.030(2) 0.050(3) -0.0024(19) 0.013(2) 0.0184(19)
C4 0.131(5) 0.048(3) 0.056(3) 0.016(3) 0.038(3) 0.053(3)
C5 0.150(7) 0.039(3) 0.135(6) 0.039(4) 0.110(6) 0.046(4)
C6 0.060(3) 0.025(2) 0.160(6) 0.013(3) 0.071(4) 0.008(2)
C7 0.028(2) 0.026(2) 0.084(3) 0.001(2) 0.018(2) 0.0023(16)
C8 0.0120(14) 0.0186(15) 0.0155(14) -0.0023(12) 0.0049(11) -0.0015(11)
C9 0.0181(15) 0.0198(15) 0.0277(17) -0.0015(13) 0.0090(13) -0.0064(13)
C10 0.0162(15) 0.0241(17) 0.0223(16) 0.0002(13) 0.0079(13) -0.0061(12)
C11 0.0209(16) 0.0135(16) 0.056(2) -0.0103(15) 0.0195(16) -0.0045(12)
C12 0.043(2) 0.0239(18) 0.066(3) -0.0248(19) 0.039(2) -0.0184(17)
C13 0.055(3) 0.056(3) 0.040(2) -0.030(2) 0.028(2) -0.032(2)
C14 0.081(4) 0.086(4) 0.040(3) -0.025(2) 0.035(2) -0.051(3)
C15 0.094(4) 0.086(4) 0.064(3) -0.043(3) 0.047(3) -0.062(3)
C16 0.086(4) 0.031(2) 0.126(5) -0.037(3) 0.087(4) -0.023(3)
C17 0.071(4) 0.023(2) 0.230(9) -0.023(4) 0.104(5) -0.001(2)
C18 0.032(2) 0.014(2) 0.182(7) 0.005(3) 0.039(3) 0.0064(17)
C19 0.0206(18) 0.0116(17) 0.094(3) 0.0015(19) 0.012(2) -0.0007(14)
C20 0.039(2) 0.024(2) 0.072(3) 0.011(2) -0.016(2) -0.0051(17)
C21 0.049(3) 0.039(3) 0.138(5) 0.026(3) -0.045(3) -0.011(2)
C22 0.074(3) 0.041(3) 0.071(3) 0.022(2) -0.019(3) -0.020(2)
C23 0.0086(13) 0.0217(16) 0.0207(15) -0.0004(12) 0.0053(11) -0.0003(11)
C24 0.0105(14) 0.0311(18) 0.0234(16) -0.0008(14) 0.0050(12) -0.0031(13)
C25 0.0186(15) 0.033(2) 0.0211(16) 0.0012(14) 0.0072(12) 0.0022(14)
C26 0.032(2) 0.064(3) 0.0237(19) 0.0036(18) 0.0088(16) -0.0088(19)
C27 0.0295(19) 0.044(2) 0.0270(19) -0.0032(16) 0.0064(15) -0.0077(16)
C28 0.0171(16) 0.0318(19) 0.0318(19) 0.0084(15) 0.0050(14) 0.0024(14)
C29 0.0191(17) 0.0248(18) 0.043(2) 0.0007(15) 0.0079(15) 0.0042(13)
C30 0.0176(16) 0.0305(19) 0.0340(19) -0.0103(15) 0.0107(14) 0.0003(14)
C31 0.0120(14) 0.0281(17) 0.0236(16) -0.0036(13) 0.0072(12) -0.0011(12)
C32 0.0226(16) 0.034(2) 0.0191(16) -0.0047(13) 0.0075(13) 0.0064(14)
C33 0.0263(19) 0.052(2) 0.0250(18) -0.0050(17) 0.0053(15) -0.0068(17)
C34 0.0318(19) 0.040(2) 0.0219(17) -0.0007(15) 0.0086(14) -0.0043(16)
C35 0.0214(16) 0.0248(17) 0.0219(16) 0.0010(13) 0.0105(13) -0.0017(13)
C36 0.0273(18) 0.038(2) 0.0282(18) 0.0007(15) 0.0151(15) -0.0094(15)
C37 0.0259(18) 0.040(2) 0.0259(18) 0.0089(15) 0.0084(15) -0.0010(15)
C38 0.0158(15) 0.0348(19) 0.0197(16) -0.0041(14) 0.0051(13) -0.0096(13)
C39 0.0310(19) 0.037(2) 0.0258(18) -0.0131(15) 0.0099(15) -0.0146(16)
C40 0.0210(16) 0.054(2) 0.0237(17) 0.0045(17) -0.0013(14) -0.0052(17)
C41 0.0144(15) 0.0255(17) 0.0347(19) -0.0041(14) 0.0127(14) 0.0016(13)
C42 0.0185(17) 0.042(2) 0.050(2) -0.0033(18) 0.0157(16) 0.0059(15)
C43 0.0279(19) 0.040(2) 0.041(2) -0.0189(17) 0.0171(16) -0.0026(16)

loop_
_atom_type_symbol
_atom_type_description
_atom_type_scat_dispersion_real
_atom_type_scat_dispersion_imag
_atom_type_scat_source
C C 0.0033 0.0016 'International Tables Vol C Tables 4.2.6.8 and 6.1.1.4'
H H 0.0000 0.0000 'International Tables Vol C Tables 4.2.6.8 and 6.1.1.4'
B B 0.0013 0.0007 'International Tables Vol C Tables 4.2.6.8 and 6.1.1.4'
N N 0.0061 0.0033 'International Tables Vol C Tables 4.2.6.8 and 6.1.1.4'
P P 0.1023 0.0942 'International Tables Vol C Tables 4.2.6.8 and 6.1.1.4'
Cl Cl 0.1484 0.1585 'International Tables Vol C Tables 4.2.6.8 and 6.1.1.4'
Os Os -1.2165 7.6030 'International Tables Vol C Tables 4.2.6.8 and 6.1.1.4'

loop_
_geom_angle_atom_site_label_1
_geom_angle_atom_site_label_2
_geom_angle_atom_site_label_3
_geom_angle
B Os C8 109.45(13)
B Os P 94.75(11)
C8 Os P 155.80(8)
B Os H03 132.5(13)
C8 Os H03 85.2(13)
P Os H03 78.4(13)
B Os H04 133.7(14)
C8 Os H04 82.3(14)
P Os H04 80.6(14)
H03 Os H04 91.9(19)
B Os H01 42.9(14)
C8 Os H01 96.1(14)
P Os H01 101.7(14)
H03 Os H01 175.4(19)
H04 Os H01 93(2)
B Os H02 47.5(14)
C8 Os H02 93.7(14)
P Os H02 103.2(14)
H03 Os H02 88.0(19)
H04 Os H02 176(2)
H01 Os H02 88(2)
C35 P C38 101.81(14)
C35 P C41 108.33(15)
C38 P C41 101.74(14)
C35 P Os 114.53(10)
C38 P Os 116.77(10)
C41 P Os 112.37(10)
C8 N1 C9 111.9(2)
C8 N1 C11 123.8(2)
C9 N1 C11 123.2(3)
C8 N2 C10 111.5(2)
C8 N2 C23 125.4(2)
C10 N2 C23 122.7(2)
C1 B Os 176.6(3)
C1 B H01 122.5(18)
Os B H01 56.5(17)
C1 B H02 128.2(16)
Os B H02 54.0(16)
H01 B H02 106(2)
C2 C1 B 113.2(3)
C2 C1 H1A 108.9
B C1 H1A 108.9
C2 C1 H1B 108.9
B C1 H1B 108.9
H1A C1 H1B 107.8
C3 C2 C7 117.2(4)
C3 C2 C1 121.2(3)
C7 C2 C1 121.5(4)
C2 C3 C4 121.4(5)
C2 C3 H3 119.3
C4 C3 H3 119.3
C5 C4 C3 120.1(5)
C5 C4 H4 120.0
C3 C4 H4 120.0
C6 C5 C4 119.6(5)
C6 C5 H5 120.2
C4 C5 H5 120.2
C5 C6 C7 120.8(5)
C5 C6 H6 119.6
C7 C6 H6 119.6
C6 C7 C2 121.0(5)
C6 C7 H7 119.5
C2 C7 H7 119.5
N1 C8 N2 102.6(2)
N1 C8 Os 127.9(2)
N2 C8 Os 129.4(2)
C10 C9 N1 106.9(3)
C10 C9 H9 126.6
N1 C9 H9 126.6
C9 C10 N2 107.1(3)
C9 C10 H10 126.5
N2 C10 H10 126.5
C12 C11 C19 124.0(3)
C12 C11 N1 117.5(3)
C19 C11 N1 118.5(3)
C11 C12 C16 116.6(4)
C11 C12 C13 122.8(3)
C16 C12 C13 120.6(4)
C12 C13 C14 113.5(3)
C12 C13 C15 110.3(4)
C14 C13 C15 110.4(3)
C12 C13 H13 107.4
C14 C13 H13 107.4
C15 C13 H13 107.4
C13 C14 H14A 109.5
C13 C14 H14B 109.5
H14A C14 H14B 109.5
C13 C14 H14C 109.5
H14A C14 H14C 109.5
H14B C14 H14C 109.5
C13 C15 H15A 109.5
C13 C15 H15B 109.5
H15A C15 H15B 109.5
C13 C15 H15C 109.5
H15A C15 H15C 109.5
H15B C15 H15C 109.5
C17 C16 C12 121.1(5)
C17 C16 H16 119.4
C12 C16 H16 119.4
C18 C17 C16 120.5(5)
C18 C17 H17 119.7
C16 C17 H17 119.7
C17 C18 C19 122.1(5)
C17 C18 H18 119.0
C19 C18 H18 119.0
C18 C19 C11 115.6(5)
C18 C19 C20 122.6(4)
C11 C19 C20 121.8(3)
C19 C20 C21 113.8(4)
C19 C20 C22 109.3(3)
C21 C20 C22 109.4(4)
C19 C20 H20 108.1
C21 C20 H20 108.1
C22 C20 H20 108.1
C20 C21 H21A 109.5
C20 C21 H21B 109.5
H21A C21 H21B 109.5
C20 C21 H21C 109.5
H21A C21 H21C 109.5
H21B C21 H21C 109.5
C20 C22 H22A 109.5
C20 C22 H22B 109.5
H22A C22 H22B 109.5
C20 C22 H22C 109.5
H22A C22 H22C 109.5
H22B C22 H22C 109.5
C31 C23 C24 122.4(3)
C31 C23 N2 119.2(3)
C24 C23 N2 118.3(3)
C28 C24 C23 117.4(3)
C28 C24 C25 120.9(3)
C23 C24 C25 121.7(3)
C24 C25 C26 114.2(3)
C24 C25 C27 110.7(3)
C26 C25 C27 110.0(3)
C24 C25 H25 107.2
C26 C25 H25 107.2
C27 C25 H25 107.2
C25 C26 H26A 109.5
C25 C26 H26B 109.5
H26A C26 H26B 109.5
C25 C26 H26C 109.5
H26A C26 H26C 109.5
H26B C26 H26C 109.5
C25 C27 H27A 109.5
C25 C27 H27B 109.5
H27A C27 H27B 109.5
C25 C27 H27C 109.5
H27A C27 H27C 109.5
H27B C27 H27C 109.5
C29 C28 C24 121.4(3)
C29 C28 H28 119.3
C24 C28 H28 119.3
C30 C29 C28 119.7(3)
C30 C29 H29 120.1
C28 C29 H29 120.1
C29 C30 C31 121.3(3)
C29 C30 H30 119.4
C31 C30 H30 119.4
C23 C31 C30 117.7(3)
C23 C31 C32 121.8(3)
C30 C31 C32 120.5(3)
C31 C32 C33 111.7(3)
C31 C32 C34 110.8(3)
C33 C32 C34 110.9(3)
C31 C32 H32 107.8
C33 C32 H32 107.8
C34 C32 H32 107.8
C32 C33 H33A 109.5
C32 C33 H33B 109.5
H33A C33 H33B 109.5
C32 C33 H33C 109.5
H33A C33 H33C 109.5
H33B C33 H33C 109.5
C32 C34 H34A 109.5
C32 C34 H34B 109.5
H34A C34 H34B 109.5
C32 C34 H34C 109.5
H34A C34 H34C 109.5
H34B C34 H34C 109.5
C36 C35 C37 110.3(3)
C36 C35 P 117.1(2)
C37 C35 P 113.5(2)
C36 C35 H35 104.9
C37 C35 H35 104.9
P C35 H35 104.9
C35 C36 H36A 109.5
C35 C36 H36B 109.5
H36A C36 H36B 109.5
C35 C36 H36C 109.5
H36A C36 H36C 109.5
H36B C36 H36C 109.5
C35 C37 H37A 109.5
C35 C37 H37B 109.5
H37A C37 H37B 109.5
C35 C37 H37C 109.5
H37A C37 H37C 109.5
H37B C37 H37C 109.5
C39 C38 C40 109.7(3)
C39 C38 P 112.3(2)
C40 C38 P 110.5(2)
C39 C38 H38 108.1
C40 C38 H38 108.1
P C38 H38 108.1
C38 C39 H39A 109.5
C38 C39 H39B 109.5
H39A C39 H39B 109.5
C38 C39 H39C 109.5
H39A C39 H39C 109.5
H39B C39 H39C 109.5
C38 C40 H40A 109.5
C38 C40 H40B 109.5
H40A C40 H40B 109.5
C38 C40 H40C 109.5
H40A C40 H40C 109.5
H40B C40 H40C 109.5
C43 C41 C42 108.8(3)
C43 C41 P 113.5(2)
C42 C41 P 116.6(2)
C43 C41 H41 105.7
C42 C41 H41 105.7
P C41 H41 105.7
C41 C42 H42A 109.5
C41 C42 H42B 109.5
H42A C42 H42B 109.5
C41 C42 H42C 109.5
H42A C42 H42C 109.5
H42B C42 H42C 109.5
C41 C43 H43A 109.5
C41 C43 H43B 109.5
H43A C43 H43B 109.5
C41 C43 H43C 109.5
H43A C43 H43C 109.5
H43B C43 H43C 109.5

loop_
_geom_bond_atom_site_label_1
_geom_bond_atom_site_label_2
_geom_bond_distance
Os B 1.913(4)
Os C8 2.060(3)
Os P 2.3082(8)
Os H03 1.50(3)
Os H04 1.46(4)
Os H01 1.62(4)
Os H02 1.58(4)
P C35 1.856(3)
P C38 1.861(3)
P C41 1.871(3)
N1 C8 1.372(4)
N1 C9 1.392(4)
N1 C11 1.442(4)
N2 C8 1.379(3)
N2 C10 1.394(4)
N2 C23 1.442(4)
B C1 1.570(5)
B H01 1.32(4)
B H02 1.44(4)
C1 C2 1.507(5)
C1 H1A 0.9900
C1 H1B 0.9900
C2 C3 1.378(5)
C2 C7 1.396(5)
C3 C4 1.387(6)
C3 H3 0.9500
C4 C5 1.371(8)
C4 H4 0.9500
C5 C6 1.358(8)
C5 H5 0.9500
C6 C7 1.377(6)
C6 H6 0.9500
C7 H7 0.9500
C9 C10 1.333(4)
C9 H9 0.9500
C10 H10 0.9500
C11 C12 1.387(5)
C11 C19 1.400(5)
C12 C16 1.397(5)
C12 C13 1.513(6)
C13 C14 1.533(5)
C13 C15 1.549(5)
C13 H13 1.0000
C14 H14A 0.9800
C14 H14B 0.9800
C14 H14C 0.9800
C15 H15A 0.9800
C15 H15B 0.9800
C15 H15C 0.9800
C16 C17 1.370(8)
C16 H16 0.9500
C17 C18 1.360(8)
C17 H17 0.9500
C18 C19 1.397(6)
C18 H18 0.9500
C19 C20 1.505(6)
C20 C21 1.535(5)
C20 C22 1.540(6)
C20 H20 1.0000
C21 H21A 0.9800
C21 H21B 0.9800
C21 H21C 0.9800
C22 H22A 0.9800
C22 H22B 0.9800
C22 H22C 0.9800
C23 C31 1.391(4)
C23 C24 1.399(4)
C24 C28 1.391(4)
C24 C25 1.521(4)
C25 C26 1.522(4)
C25 C27 1.536(4)
C25 H25 1.0000
C26 H26A 0.9800
C26 H26B 0.9800
C26 H26C 0.9800
C27 H27A 0.9800
C27 H27B 0.9800
C27 H27C 0.9800
C28 C29 1.385(5)
C28 H28 0.9500
C29 C30 1.376(5)
C29 H29 0.9500
C30 C31 1.395(4)
C30 H30 0.9500
C31 C32 1.519(4)
C32 C33 1.526(4)
C32 C34 1.532(4)
C32 H32 1.0000
C33 H33A 0.9800
C33 H33B 0.9800
C33 H33C 0.9800
C34 H34A 0.9800
C34 H34B 0.9800
C34 H34C 0.9800
C35 C36 1.525(4)
C35 C37 1.539(4)
C35 H35 1.0000
C36 H36A 0.9800
C36 H36B 0.9800
C36 H36C 0.9800
C37 H37A 0.9800
C37 H37B 0.9800
C37 H37C 0.9800
C38 C39 1.522(4)
C38 C40 1.535(4)
C38 H38 1.0000
C39 H39A 0.9800
C39 H39B 0.9800
C39 H39C 0.9800
C40 H40A 0.9800
C40 H40B 0.9800
C40 H40C 0.9800
C41 C43 1.522(4)
C41 C42 1.546(4)
C41 H41 1.0000
C42 H42A 0.9800
C42 H42B 0.9800
C42 H42C 0.9800
C43 H43A 0.9800
C43 H43B 0.9800
C43 H43C 0.9800
